data_4316131
loop_
_publ_author_name
'Muhammet I\,siklan'
'Nuran Asmafiliz'
'Ezgi Elif \"Ozalp'
'Elif Ece \.Ilter'
'Zeynel Kili\,c'
'B\"unyemin \,Co\,sut'
'Serkan Ye\,silot'
'Adem Kili\,c'
'Asli \"Ozt\"urk'
'Tuncer H\"okelek'
'L. Yasemin Ko\,c Bilir'
'Leyla A\,cik'
'Emel Aky\"uz'

_publ_section_title
;
 Phosphorus-Nitrogen Compounds. 21. Syntheses, Structural Investigations,
 Biological Activities, and DNA Interactions of New N/O Spirocyclic
 Phosphazene Derivatives. The NMR Behaviors of Chiral Phosphazenes with
 Stereogenic Centers upon the Addition of Chiral Solvating Agents
;
_journal_name_full 'Inorganic Chemistry'
_journal_page_first 7057
_journal_page_last 7071
_journal_paper_doi 10.1021/ic100781v
_journal_volume 49
_journal_year 2010
_chemical_formula_moiety 'C8 H9 Cl4 N4 O P3'
_chemical_formula_sum 'C8 H9 Cl4 N4 O P3'
_chemical_formula_weight 411.90
_chemical_name_systematic
;
 ?
;
_space_group_IT_number 2
_symmetry_cell_setting triclinic
_symmetry_space_group_name_Hall '-P 1'
_symmetry_space_group_name_H-M 'P -1'
_atom_sites_solution_hydrogens geom
_atom_sites_solution_primary direct
_atom_sites_solution_secondary difmap
_audit_creation_method SHELXL-97
_cell_angle_alpha 84.618(3)
_cell_angle_beta 77.680(4)
_cell_angle_gamma 74.287(5)
_cell_formula_units_Z 4
_cell_length_a 8.5545(4)
_cell_length_b 12.1377(3)
_cell_length_c 16.6964(4)
_cell_measurement_reflns_used 25
_cell_measurement_temperature 294(2)
_cell_measurement_theta_max 16.3
_cell_measurement_theta_min 5.8
_cell_volume 1629.21(11)
_computing_cell_refinement 'CAD4 Express (Enraf Nonius, 1994)'
_computing_data_collection 'CAD4 Express (Enraf Nonius, 1994)'
_computing_data_reduction 'XCAD4 (Harms & Wocadlo, 1995)'
_computing_molecular_graphics 'Ortep-3 for Windows (Farrugia, 1997)'
_computing_publication_material 'WinGX publication routines (Farrugia, 1999)'
_computing_structure_refinement 'SHELXL-97 (Sheldrick, 1997)'
_computing_structure_solution 'SHELXS-97 (Sheldrick, 1997)'
_diffrn_ambient_temperature 294(2)
_diffrn_measured_fraction_theta_full 0.999
_diffrn_measured_fraction_theta_max 0.999
_diffrn_measurement_device_type 'Enraf Nonius TurboCAD4'
_diffrn_measurement_method 'non-profiled omega scans'
_diffrn_radiation_monochromator graphite
_diffrn_radiation_source 'fine-focus sealed tube'
_diffrn_radiation_type MoK\a
_diffrn_radiation_wavelength 0.71073
_diffrn_reflns_av_R_equivalents 0.0424
_diffrn_reflns_av_sigmaI/netI 0.0297
_diffrn_reflns_limit_h_max 0
_diffrn_reflns_limit_h_min -10
_diffrn_reflns_limit_k_max 14
_diffrn_reflns_limit_k_min -15
_diffrn_reflns_limit_l_max 20
_diffrn_reflns_limit_l_min -20
_diffrn_reflns_number 7065
_diffrn_reflns_theta_full 26.29
_diffrn_reflns_theta_max 26.29
_diffrn_reflns_theta_min 2.50
_diffrn_standards_decay_% 1
_diffrn_standards_interval_time 120
_diffrn_standards_number 3
_exptl_absorpt_coefficient_mu 1.019
_exptl_absorpt_correction_T_max 0.855
_exptl_absorpt_correction_T_min 0.780
_exptl_absorpt_correction_type psi-scan
_exptl_absorpt_process_details '(North et al., 1968)'
_exptl_crystal_colour colorless
_exptl_crystal_density_diffrn 1.679
_exptl_crystal_density_method 'not measured'
_exptl_crystal_description plate
_exptl_crystal_F_000 824
_exptl_crystal_size_max 0.35
_exptl_crystal_size_mid 0.20
_exptl_crystal_size_min 0.15
_refine_diff_density_max 0.833
_refine_diff_density_min -1.055
_refine_diff_density_rms 0.285
_refine_ls_extinction_coef 0.051(4)
_refine_ls_extinction_expression Fc^*^=kFc[1+0.001xFc^2^\l^3^/sin(2\q)]^-1/4^
_refine_ls_extinction_method SHELXL
_refine_ls_goodness_of_fit_ref 1.152
_refine_ls_hydrogen_treatment constr
_refine_ls_matrix_type full
_refine_ls_number_parameters 364
_refine_ls_number_reflns 6603
_refine_ls_number_restraints 0
_refine_ls_restrained_S_all 1.152
_refine_ls_R_factor_all 0.0976
_refine_ls_R_factor_gt 0.0749
_refine_ls_shift/su_max 0.000
_refine_ls_shift/su_mean 0.000
_refine_ls_structure_factor_coef Fsqd
_refine_ls_weighting_details 'calc w=1/[\s^2^(Fo^2^)+(0.1139P)^2^+0.6743P] where P=(Fo^2^+2Fc^2^)/3'
_refine_ls_weighting_scheme calc
_refine_ls_wR_factor_gt 0.1840
_refine_ls_wR_factor_ref 0.1999
_reflns_number_gt 4884
_reflns_number_total 6603
_reflns_threshold_expression I>2\s(I)
_cod_data_source_file ic100781v_si_016.cif
_cod_data_source_block compound_2e
_cod_database_code 4316131

loop_
_symmetry_equiv_pos_as_xyz
'x, y, z'
'-x, -y, -z'

loop_
_atom_site_label
_atom_site_type_symbol
_atom_site_fract_x
_atom_site_fract_y
_atom_site_fract_z
_atom_site_U_iso_or_equiv
_atom_site_adp_type
_atom_site_occupancy
_atom_site_symmetry_multiplicity
_atom_site_calc_flag
_atom_site_refinement_flags
_atom_site_disorder_assembly
_atom_site_disorder_group
Cl1 Cl -0.3292(3) 0.29198(19) 0.79781(18) 0.1499(9) Uani 1 1 d . . .
Cl1' Cl 0.1923(3) 0.66249(17) 0.43380(13) 0.1251(6) Uani 1 1 d . . .
Cl2 Cl -0.3977(2) 0.3599(2) 0.97701(15) 0.1582(10) Uani 1 1 d . . .
Cl2' Cl 0.11685(18) 0.92529(15) 0.41187(10) 0.1021(5) Uani 1 1 d . . .
Cl3 Cl 0.23862(19) 0.31174(12) 0.76470(9) 0.0976(5) Uani 1 1 d . . .
Cl3' Cl 0.6972(2) 0.89285(13) 0.44154(11) 0.1134(6) Uani 1 1 d . . .
Cl4 Cl 0.1818(2) 0.37051(16) 0.94438(9) 0.1135(6) Uani 1 1 d . . .
Cl4' Cl 0.74539(17) 0.63398(11) 0.45892(8) 0.0846(4) Uani 1 1 d . . .
P1 P -0.17426(13) 0.58825(9) 0.81661(6) 0.0563(3) Uani 1 1 d . . .
P1' P 0.32310(13) 0.79133(8) 0.62415(6) 0.0547(3) Uani 1 1 d . . .
P2' P 0.25512(14) 0.79551(11) 0.46838(7) 0.0660(3) Uani 1 1 d . . .
P2 P -0.25668(15) 0.38378(12) 0.86868(10) 0.0823(4) Uani 1 1 d . . .
P3 P 0.06046(12) 0.39331(9) 0.85360(7) 0.0588(3) Uani 1 1 d . . .
P3' P 0.56862(12) 0.78002(9) 0.48379(6) 0.0560(3) Uani 1 1 d . . .
O1 O -0.2314(5) 0.6940(3) 0.87325(18) 0.0801(10) Uani 1 1 d . . .
O1' O 0.2645(4) 0.8968(2) 0.68059(17) 0.0737(9) Uani 1 1 d . . .
N1 N -0.3027(4) 0.5118(3) 0.8393(3) 0.0773(11) Uani 1 1 d . . .
N1' N 0.1993(4) 0.8030(3) 0.5628(2) 0.0660(9) Uani 1 1 d . . .
N2 N -0.0738(5) 0.3236(3) 0.8765(3) 0.0932(15) Uani 1 1 d . . .
N2' N 0.4404(5) 0.7884(4) 0.4272(2) 0.0860(13) Uani 1 1 d . . .
N3 N 0.0073(4) 0.5228(3) 0.8286(2) 0.0605(8) Uani 1 1 d . . .
N3' N 0.5078(4) 0.7891(3) 0.5783(2) 0.0604(8) Uani 1 1 d . . .
N4 N -0.1806(5) 0.6459(3) 0.7256(2) 0.0716(10) Uani 1 1 d . . .
N4' N 0.3097(5) 0.6832(3) 0.6883(2) 0.0674(9) Uani 1 1 d . . .
C1 C -0.1877(6) 0.7662(4) 0.7086(3) 0.0726(12) Uani 1 1 d . . .
H11 H -0.0793 0.7781 0.7063 0.087 Uiso 1 1 calc R . .
H12 H -0.2176 0.7890 0.6554 0.087 Uiso 1 1 calc R . .
C1' C 0.3124(5) 0.6919(4) 0.7746(2) 0.0624(10) Uani 1 1 d . . .
H13 H 0.4228 0.6925 0.7800 0.075 Uiso 1 1 calc R . .
H14 H 0.2850 0.6258 0.8056 0.075 Uiso 1 1 calc R . .
C2 C -0.4407(7) 0.8617(5) 0.9147(4) 0.0932(16) Uani 1 1 d . . .
H2 H -0.4504 0.8326 0.9685 0.112 Uiso 1 1 calc R . .
C2' C 0.0628(7) 0.9991(4) 0.7874(3) 0.0793(13) Uani 1 1 d . . .
H2' H 0.0507 1.0649 0.7534 0.095 Uiso 1 1 calc R . .
C3 C -0.5360(9) 0.9682(6) 0.8951(6) 0.119(2) Uani 1 1 d . . .
H3 H -0.6113 1.0119 0.9363 0.143 Uiso 1 1 calc R . .
C3' C -0.0259(8) 1.0011(5) 0.8674(4) 0.0974(18) Uani 1 1 d . . .
H3' H -0.0984 1.0690 0.8878 0.117 Uiso 1 1 calc R . .
C4 C -0.5211(9) 1.0097(5) 0.8164(7) 0.125(3) Uani 1 1 d . . .
H4 H -0.5862 1.0815 0.8041 0.150 Uiso 1 1 calc R . .
C4' C -0.0068(8) 0.9032(6) 0.9166(3) 0.0989(18) Uani 1 1 d . . .
H4' H -0.0671 0.9049 0.9700 0.119 Uiso 1 1 calc R . .
C5 C -0.4113(8) 0.9469(4) 0.7552(5) 0.103(2) Uani 1 1 d . . .
H5 H -0.4031 0.9764 0.7015 0.124 Uiso 1 1 calc R . .
C5' C 0.0989(6) 0.8045(5) 0.8879(3) 0.0762(12) Uani 1 1 d . . .
H5' H 0.1098 0.7391 0.9222 0.091 Uiso 1 1 calc R . .
C6 C -0.3098(5) 0.8378(3) 0.7720(3) 0.0645(10) Uani 1 1 d . . .
C6' C 0.1925(5) 0.7977(3) 0.8081(2) 0.0552(9) Uani 1 1 d . . .
C7 C -0.3310(6) 0.8002(4) 0.8519(3) 0.0663(10) Uani 1 1 d . . .
C7' C 0.1684(5) 0.8980(4) 0.7601(2) 0.0582(9) Uani 1 1 d . . .
C8 C -0.1123(10) 0.5732(6) 0.6566(3) 0.118(2) Uani 1 1 d . . .
H8A H 0.0009 0.5748 0.6361 0.177 Uiso 1 1 calc R . .
H8B H -0.1751 0.6002 0.6142 0.177 Uiso 1 1 calc R . .
H8C H -0.1170 0.4962 0.6735 0.177 Uiso 1 1 calc R . .
C8' C 0.3818(9) 0.5685(4) 0.6565(4) 0.1010(19) Uani 1 1 d . . .
H8D H 0.3349 0.5144 0.6926 0.151 Uiso 1 1 calc R . .
H8E H 0.4995 0.5485 0.6530 0.151 Uiso 1 1 calc R . .
H8F H 0.3584 0.5673 0.6029 0.151 Uiso 1 1 calc R . .

loop_
_atom_site_aniso_label
_atom_site_aniso_U_11
_atom_site_aniso_U_22
_atom_site_aniso_U_33
_atom_site_aniso_U_23
_atom_site_aniso_U_13
_atom_site_aniso_U_12
Cl1 0.1549(18) 0.1158(14) 0.216(3) 0.0053(14) -0.0858(18) -0.0631(13)
Cl1' 0.1550(16) 0.1199(13) 0.1237(14) -0.0255(11) -0.0444(12) -0.0544(12)
Cl2 0.0954(12) 0.214(2) 0.1500(17) 0.0868(17) -0.0100(11) -0.0573(14)
Cl2' 0.0802(9) 0.1232(12) 0.0934(9) 0.0260(8) -0.0320(7) -0.0090(8)
Cl3 0.0970(9) 0.0775(8) 0.0884(9) 0.0106(7) 0.0030(7) 0.0064(7)
Cl3' 0.1067(11) 0.0857(9) 0.1325(13) 0.0129(8) 0.0325(10) -0.0482(8)
Cl4 0.1055(11) 0.1444(14) 0.0862(9) 0.0257(9) -0.0555(8) -0.0062(10)
Cl4' 0.0883(8) 0.0759(7) 0.0772(8) -0.0072(6) -0.0196(6) 0.0037(6)
P1 0.0615(6) 0.0508(5) 0.0527(5) 0.0059(4) -0.0212(4) -0.0030(4)
P1' 0.0670(6) 0.0504(5) 0.0452(5) 0.0035(4) -0.0015(4) -0.0218(4)
P2 0.0572(7) 0.0811(8) 0.1107(10) 0.0296(7) -0.0238(6) -0.0268(6)
P2' 0.0570(6) 0.0833(8) 0.0577(6) 0.0010(5) -0.0153(5) -0.0161(5)
P3 0.0494(5) 0.0598(6) 0.0630(6) 0.0197(5) -0.0179(4) -0.0091(4)
P3' 0.0517(5) 0.0617(6) 0.0515(5) 0.0097(4) -0.0058(4) -0.0168(4)
O1 0.112(3) 0.0610(17) 0.0560(17) 0.0005(13) -0.0302(17) 0.0069(17)
O1' 0.113(3) 0.0493(15) 0.0513(15) 0.0032(12) 0.0076(15) -0.0284(16)
N1 0.0499(19) 0.078(2) 0.098(3) 0.015(2) -0.0242(18) -0.0049(17)
N1' 0.0523(18) 0.082(2) 0.061(2) 0.0047(17) -0.0053(15) -0.0206(17)
N2 0.065(2) 0.068(2) 0.143(4) 0.047(3) -0.029(2) -0.0222(19)
N2' 0.063(2) 0.144(4) 0.0426(18) 0.010(2) -0.0101(16) -0.017(2)
N3 0.0551(18) 0.0548(18) 0.074(2) 0.0117(15) -0.0240(16) -0.0144(14)
N3' 0.063(2) 0.071(2) 0.0533(18) 0.0026(15) -0.0135(15) -0.0278(16)
N4 0.099(3) 0.060(2) 0.0475(18) 0.0040(15) -0.0255(18) 0.0007(19)
N4' 0.097(3) 0.0473(17) 0.0531(18) 0.0055(14) 0.0010(17) -0.0246(17)
C1 0.074(3) 0.079(3) 0.066(3) 0.020(2) -0.021(2) -0.024(2)
C1' 0.067(2) 0.060(2) 0.058(2) 0.0138(18) -0.0149(18) -0.0166(19)
C2 0.092(4) 0.077(3) 0.106(4) -0.022(3) -0.012(3) -0.012(3)
C2' 0.098(4) 0.062(3) 0.071(3) -0.006(2) -0.016(3) -0.009(2)
C3 0.094(4) 0.078(4) 0.172(8) -0.042(5) -0.015(5) 0.005(3)
C3' 0.097(4) 0.089(4) 0.086(4) -0.025(3) 0.002(3) 0.000(3)
C4 0.100(5) 0.055(3) 0.210(9) -0.012(4) -0.054(6) 0.017(3)
C4' 0.108(4) 0.116(5) 0.061(3) -0.013(3) 0.012(3) -0.028(4)
C5 0.104(4) 0.056(3) 0.156(6) 0.028(3) -0.058(4) -0.016(3)
C5' 0.084(3) 0.091(3) 0.052(2) 0.009(2) -0.008(2) -0.027(3)
C6' 0.057(2) 0.064(2) 0.0484(19) 0.0044(16) -0.0143(16) -0.0210(17)
C6 0.058(2) 0.053(2) 0.089(3) 0.015(2) -0.031(2) -0.0190(18)
C7 0.067(2) 0.052(2) 0.081(3) -0.006(2) -0.021(2) -0.0092(19)
C7' 0.065(2) 0.061(2) 0.0484(19) -0.0020(17) -0.0079(17) -0.0190(18)
C8 0.169(7) 0.105(4) 0.061(3) -0.016(3) -0.034(4) 0.010(4)
C8' 0.151(6) 0.052(3) 0.088(4) -0.004(2) 0.005(4) -0.028(3)

loop_
_atom_type_symbol
_atom_type_description
_atom_type_scat_dispersion_real
_atom_type_scat_dispersion_imag
_atom_type_scat_source
C C 0.0033 0.0016 'International Tables Vol C Tables 4.2.6.8 and 6.1.1.4'
H H 0.0000 0.0000 'International Tables Vol C Tables 4.2.6.8 and 6.1.1.4'
Cl Cl 0.1484 0.1585 'International Tables Vol C Tables 4.2.6.8 and 6.1.1.4'
N N 0.0061 0.0033 'International Tables Vol C Tables 4.2.6.8 and 6.1.1.4'
O O 0.0106 0.0060 'International Tables Vol C Tables 4.2.6.8 and 6.1.1.4'
P P 0.1023 0.0942 'International Tables Vol C Tables 4.2.6.8 and 6.1.1.4'

loop_
_geom_angle_atom_site_label_1
_geom_angle_atom_site_label_2
_geom_angle_atom_site_label_3
_geom_angle
_geom_angle_site_symmetry_1
_geom_angle_site_symmetry_3
_geom_angle_publ_flag
O1 P1 N1 110.0(2) . . ?
O1 P1 N3 106.23(19) . . ?
O1 P1 N4 103.60(18) . . ?
N1 P1 N4 109.4(2) . . ?
N3 P1 N1 113.75(19) . . ?
N3 P1 N4 113.4(2) . . ?
O1' P1' N1' 110.0(2) . . ?
O1' P1' N3' 106.06(18) . . ?
O1' P1' N4' 103.61(16) . . ?
N1' P1' N3' 113.21(18) . . ?
N1' P1' N4' 109.5(2) . . ?
N3' P1' N4' 114.0(2) . . ?
Cl1 P2 Cl2 100.88(13) . . ?
N1 P2 Cl1 108.99(19) . . ?
N1 P2 Cl2 110.55(19) . . ?
N1 P2 N2 119.5(2) . . ?
N2 P2 Cl1 108.8(2) . . ?
N2 P2 Cl2 106.4(2) . . ?
Cl2' P2' Cl1' 101.05(10) . . ?
N1' P2' Cl1' 108.20(17) . . ?
N1' P2' Cl2' 110.68(16) . . ?
N1' P2' N2' 119.92(19) . . ?
N2' P2' Cl1' 108.6(2) . . ?
N2' P2' Cl2' 106.72(18) . . ?
Cl4 P3 Cl3 100.58(8) . . ?
N2 P3 Cl3 107.7(2) . . ?
N2 P3 Cl4 107.86(19) . . ?
N3 P3 Cl3 109.36(15) . . ?
N3 P3 Cl4 110.35(15) . . ?
N3 P3 N2 119.4(2) . . ?
Cl3' P3' Cl4' 100.20(8) . . ?
N2' P3' Cl3' 108.09(19) . . ?
N2' P3' Cl4' 107.22(19) . . ?
N3' P3' Cl3' 110.02(14) . . ?
N3' P3' Cl4' 109.74(15) . . ?
N3' P3' N2' 119.77(19) . . ?
C7 O1 P1 123.1(3) . . ?
C7' O1' P1' 124.6(2) . . ?
P2 N1 P1 123.9(2) . . ?
P2' N1' P1' 123.9(2) . . ?
P2 N2 P3 119.3(2) . . ?
P2' N2' P3' 118.7(2) . . ?
P3 N3 P1 123.9(2) . . ?
P3' N3' P1' 123.7(2) . . ?
C1 N4 P1 121.4(3) . . ?
C8 N4 P1 118.2(3) . . ?
C8 N4 C1 115.7(4) . . ?
C1' N4' C8' 114.8(4) . . ?
C1' N4' P1' 120.2(3) . . ?
C8' N4' P1' 117.3(3) . . ?
N4 C1 C6 111.3(4) . . ?
N4 C1 H11 109.4 . . ?
N4 C1 H12 109.4 . . ?
C6 C1 H11 109.4 . . ?
C6 C1 H12 109.4 . . ?
H12 C1 H11 108.0 . . ?
N4' C1' C6' 110.7(3) . . ?
N4' C1' H13 109.5 . . ?
N4' C1' H14 109.5 . . ?
C6' C1' H13 109.5 . . ?
C6' C1' H14 109.5 . . ?
H13 C1' H14 108.1 . . ?
C3 C2 H2 121.1 . . ?
C7 C2 C3 117.7(7) . . ?
C7 C2 H2 121.1 . . ?
C3' C2' H2' 121.0 . . ?
C7' C2' C3' 118.0(5) . . ?
C7' C2' H2' 121.0 . . ?
C2 C3 H3 119.7 . . ?
C4 C3 C2 120.7(7) . . ?
C4 C3 H3 119.7 . . ?
C2' C3' H3' 119.9 . . ?
C4' C3' C2' 120.2(5) . . ?
C4' C3' H3' 119.9 . . ?
C3 C4 C5 120.5(6) . . ?
C3 C4 H4 119.8 . . ?
C5 C4 H4 119.8 . . ?
C3' C4' H4' 119.8 . . ?
C5' C4' C3' 120.4(5) . . ?
C5' C4' H4' 119.8 . . ?
C4' C5' C6' 121.9(5) . . ?
C4' C5' H5' 119.1 . . ?
C6' C5' H5' 119.1 . . ?
C4 C5 C6 121.2(7) . . ?
C4 C5 H5 119.4 . . ?
C6 C5 H5 119.4 . . ?
C5 C6 C1 123.8(5) . . ?
C7 C6 C1 120.4(4) . . ?
C7 C6 C5 115.8(5) . . ?
C5' C6' C1' 123.8(4) . . ?
C7' C6' C1' 120.3(3) . . ?
C7' C6' C5' 115.9(4) . . ?
C2 C7 O1 116.9(5) . . ?
C6 C7 O1 118.9(4) . . ?
C6 C7 C2 124.2(5) . . ?
C2' C7' O1' 118.2(4) . . ?
C2' C7' C6' 123.5(4) . . ?
C6' C7' O1' 118.1(4) . . ?
N4 C8 H8A 109.5 . . ?
N4 C8 H8B 109.5 . . ?
N4 C8 H8C 109.5 . . ?
H8A C8 H8B 109.5 . . ?
H8A C8 H8C 109.5 . . ?
H8B C8 H8C 109.5 . . ?
N4' C8' H8D 109.5 . . ?
N4' C8' H8E 109.5 . . ?
N4' C8' H8F 109.5 . . ?
H8D C8' H8E 109.5 . . ?
H8D C8' H8F 109.5 . . ?
H8E C8' H8F 109.5 . . ?

loop_
_geom_bond_atom_site_label_1
_geom_bond_atom_site_label_2
_geom_bond_distance
_geom_bond_site_symmetry_2
_geom_bond_publ_flag
P1 O1 1.572(3) . ?
P1' O1' 1.567(3) . ?
P1 N1 1.588(4) . ?
P1 N3 1.587(3) . ?
P1' N3' 1.596(3) . ?
P1 N4 1.617(3) . ?
P1' N4' 1.627(3) . ?
P2 N1 1.555(4) . ?
P2 N2 1.565(4) . ?
P2' N2' 1.570(4) . ?
P2 Cl1 1.990(3) . ?
P2' Cl1' 2.001(2) . ?
P2 Cl2 1.993(2) . ?
P2' Cl2' 1.9897(19) . ?
P3 Cl3 1.9998(18) . ?
P3' Cl3' 1.9712(16) . ?
P3 Cl4 1.9722(17) . ?
P3' Cl4' 2.0049(16) . ?
P3 N2 1.568(4) . ?
P3' N2' 1.571(4) . ?
P3 N3 1.556(3) . ?
P3' N3' 1.557(3) . ?
O1 C7 1.402(5) . ?
O1' C7' 1.403(5) . ?
N1' P1' 1.596(4) . ?
N1' P2' 1.550(4) . ?
C1 N4 1.448(6) . ?
C1' N4' 1.460(5) . ?
C1 H11 0.9700 . ?
C1 H12 0.9700 . ?
C1' H13 0.9700 . ?
C1' H14 0.9700 . ?
C2 C3 1.381(9) . ?
C2' C3' 1.387(7) . ?
C2 H2 0.9300 . ?
C2' H2' 0.9300 . ?
C3 C4 1.354(11) . ?
C3' C4' 1.372(9) . ?
C3 H3 0.9300 . ?
C3' H3' 0.9300 . ?
C4 H4 0.9300 . ?
C4' H4' 0.9300 . ?
C5 C4 1.362(11) . ?
C5' C4' 1.348(8) . ?
C5 H5 0.9300 . ?
C5' H5' 0.9300 . ?
C6 C1 1.475(7) . ?
C6' C1' 1.480(6) . ?
C6 C5 1.413(6) . ?
C6' C5' 1.397(6) . ?
C6 C7 1.360(6) . ?
C6' C7' 1.385(6) . ?
C7 C2 1.372(7) . ?
C7' C2' 1.364(6) . ?
C8 N4 1.439(6) . ?
C8 H8A 0.9600 . ?
C8 H8B 0.9600 . ?
C8 H8C 0.9600 . ?
C8' N4' 1.461(6) . ?
C8' H8D 0.9600 . ?
C8' H8E 0.9600 . ?
C8' H8F 0.9600 . ?

loop_
_geom_torsion_atom_site_label_1
_geom_torsion_atom_site_label_2
_geom_torsion_atom_site_label_3
_geom_torsion_atom_site_label_4
_geom_torsion
_geom_torsion_site_symmetry_1
_geom_torsion_site_symmetry_2
_geom_torsion_site_symmetry_3
_geom_torsion_site_symmetry_4
_geom_torsion_publ_flag
N1 P1 O1 C7 -91.9(4) . . . . ?
N3 P1 O1 C7 144.6(4) . . . . ?
N4 P1 O1 C7 24.9(4) . . . . ?
N1' P1' O1' C7' 96.4(4) . . . . ?
N3' P1' O1' C7' -140.8(4) . . . . ?
N4' P1' O1' C7' -20.5(4) . . . . ?
O1 P1 N1 P2 -120.4(3) . . . . ?
N3 P1 N1 P2 -1.5(4) . . . . ?
N4 P1 N1 P2 126.4(3) . . . . ?
O1 P1 N3 P3 125.7(3) . . . . ?
N1 P1 N3 P3 4.7(4) . . . . ?
N4 P1 N3 P3 -121.1(3) . . . . ?
O1' P1' N3' P3' -129.7(3) . . . . ?
N1' P1' N3' P3' -9.0(3) . . . . ?
N4' P1' N3' P3' 117.0(3) . . . . ?
O1 P1 N4 C1 16.5(4) . . . . ?
O1 P1 N4 C8 171.2(5) . . . . ?
N1 P1 N4 C1 133.7(4) . . . . ?
N1 P1 N4 C8 -71.6(5) . . . . ?
N3 P1 N4 C1 -98.2(4) . . . . ?
N3 P1 N4 C8 56.5(5) . . . . ?
O1' P1' N4' C1' -22.3(4) . . . . ?
O1' P1' N4' C8' -170.2(4) . . . . ?
N1' P1' N4' C1' -139.6(3) . . . . ?
N1' P1' N4' C8' 72.5(5) . . . . ?
N3' P1' N4' C1' 92.4(4) . . . . ?
N3' P1' N4' C8' -55.4(5) . . . . ?
Cl1 P2 N1 P1 -126.4(3) . . . . ?
Cl2 P2 N1 P1 123.6(3) . . . . ?
N2 P2 N1 P1 -0.4(5) . . . . ?
Cl1 P2 N2 P3 125.4(3) . . . . ?
Cl2 P2 N2 P3 -126.7(3) . . . . ?
N1 P2 N2 P3 -0.7(5) . . . . ?
Cl1' P2' N2' P3' -120.7(3) . . . . ?
Cl2' P2' N2' P3' 131.1(3) . . . . ?
N1' P2' N2' P3' 4.4(5) . . . . ?
Cl3 P3 N2 P2 -121.7(3) . . . . ?
Cl4 P3 N2 P2 130.6(3) . . . . ?
N3 P3 N2 P2 3.7(5) . . . . ?
Cl3' P3' N2' P2' -132.0(3) . . . . ?
Cl4' P3' N2' P2' 120.7(3) . . . . ?
N3' P3' N2' P2' -5.0(5) . . . . ?
Cl3 P3 N3 P1 118.6(2) . . . . ?
Cl4 P3 N3 P1 -131.7(2) . . . . ?
N2 P3 N3 P1 -5.9(4) . . . . ?
Cl3' P3' N3' P1' 133.9(2) . . . . ?
Cl4' P3' N3' P1' -116.7(2) . . . . ?
N2' P3' N3' P1' 7.8(4) . . . . ?
P1 O1 C7 C2 146.4(4) . . . . ?
P1 O1 C7 C6 -35.8(6) . . . . ?
P1' O1' C7' C2' -149.4(4) . . . . ?
P1' O1' C7' C6' 34.0(6) . . . . ?
P2' N1' P1' O1' 126.7(3) . . . . ?
P2' N1' P1' N3' 8.3(4) . . . . ?
P2' N1' P1' N4' -120.1(3) . . . . ?
P1' N1' P2' N2' -6.4(4) . . . . ?
P1' N1' P2' Cl1' 118.8(3) . . . . ?
P1' N1' P2' Cl2' -131.3(2) . . . . ?
C6 C1 N4 C8 159.4(5) . . . . ?
C6 C1 N4 P1 -45.3(5) . . . . ?
C6' C1' N4' C8' -161.6(4) . . . . ?
C6' C1' N4' P1' 49.8(5) . . . . ?
C7 C2 C3 C4 0.1(11) . . . . ?
C7' C2' C3' C4' -0.3(9) . . . . ?
C2 C3 C4 C5 -0.1(12) . . . . ?
C2' C3' C4' C5' 0.4(10) . . . . ?
C6 C5 C4 C3 -0.5(11) . . . . ?
C6' C5' C4' C3' 0.1(9) . . . . ?
C7 C6 C1 N4 36.4(6) . . . . ?
C5 C6 C1 N4 -143.2(5) . . . . ?
C7' C6' C1' N4' -37.3(5) . . . . ?
C5' C6' C1' N4' 143.3(4) . . . . ?
C1 C6 C5 C4 -179.5(6) . . . . ?
C7 C6 C5 C4 0.9(8) . . . . ?
C1' C6' C5' C4' 178.7(5) . . . . ?
C7' C6' C5' C4' -0.8(7) . . . . ?
C1 C6 C7 O1 2.0(6) . . . . ?
C1 C6 C7 C2 179.5(5) . . . . ?
C5 C6 C7 O1 -178.4(4) . . . . ?
C5 C6 C7 C2 -0.9(7) . . . . ?
O1 C7 C2 C3 178.0(5) . . . . ?
C6 C7 C2 C3 0.4(8) . . . . ?
O1' C7' C2' C3' -176.9(5) . . . . ?
C6' C7' C2' C3' -0.5(8) . . . . ?
O1' C7' C6' C1' -2.1(6) . . . . ?
O1' C7' C6' C5' 177.4(4) . . . . ?
C2' C7' C6' C1' -178.5(4) . . . . ?
C2' C7' C6' C5' 1.0(6) . . . . ?
